data_7059888
loop_
_publ_author_name
'Ahmed, Zubair'
'Avila, Harold C.'
'Carvalho, Rafael S.'
'Kai, Jiang'
'Resende, J. A. L. C.'
'Bandini, Elisa'
'Barbieri, Andrea'
'Cremona, Marco'

_publ_section_title
;
 Bright neodymium complexes for efficient near infra-red organic light
 emitting diodes
;
_journal_issue 33
_journal_name_full 'New Journal of Chemistry'
_journal_page_first 14161
_journal_page_last 14170
_journal_paper_doi 10.1039/D0NJ00403K
_journal_volume 44
_journal_year 2020
_chemical_formula_moiety 'C29 H19 F18 Nd O8 S'
_chemical_formula_sum 'C29 H19 F18 Nd O8 S'
_chemical_formula_weight 1013.74
_space_group_crystal_system triclinic
_space_group_IT_number 2
_space_group_name_Hall '-P 1'
_space_group_name_H-M_alt 'P -1'
_atom_sites_solution_hydrogens mixed
_atom_sites_solution_primary dual
_audit_creation_date 2020-05-31
_audit_creation_method
;
Olex2 1.2
(compiled 2018.05.29 svn.r3508 for OlexSys, GUI svn.r5506)
;
_audit_update_record
;
2020-06-17 deposited with the CCDC.	2020-07-22 downloaded from the CCDC.
;
_cell_angle_alpha 103.029(4)
_cell_angle_beta 93.009(4)
_cell_angle_gamma 101.760(4)
_cell_formula_units_Z 2
_cell_length_a 10.0548(8)
_cell_length_b 13.6467(12)
_cell_length_c 14.5545(13)
_cell_measurement_reflns_used 9447
_cell_measurement_temperature 295(2)
_cell_measurement_theta_max 26.40
_cell_measurement_theta_min 2.38
_cell_volume 1894.7(3)
_computing_cell_refinement 'SAINT v8.37A (Bruker, 2015)'
_computing_data_reduction 'SAINT v8.37A (Bruker, 2015)'
_computing_molecular_graphics 'Olex2 (Dolomanov et al., 2009)'
_computing_publication_material 'Olex2 (Dolomanov et al., 2009)'
_computing_structure_refinement 'ShelXL (Sheldrick, 2015)'
_computing_structure_solution 'ShelXT (Sheldrick, 2015)'
_diffrn_ambient_temperature 295.0
_diffrn_measured_fraction_theta_full 0.999
_diffrn_measured_fraction_theta_max 0.999
_diffrn_measurement_device_type 'Bruker D8-Venture'
_diffrn_measurement_method '\f and \w scans'
_diffrn_radiation_type MoK\a
_diffrn_radiation_wavelength 0.71073
_diffrn_reflns_av_R_equivalents 0.0323
_diffrn_reflns_av_unetI/netI 0.0093
_diffrn_reflns_Laue_measured_fraction_full 0.999
_diffrn_reflns_Laue_measured_fraction_max 0.999
_diffrn_reflns_limit_h_max 12
_diffrn_reflns_limit_h_min -12
_diffrn_reflns_limit_k_max 16
_diffrn_reflns_limit_k_min -16
_diffrn_reflns_limit_l_max 17
_diffrn_reflns_limit_l_min -17
_diffrn_reflns_number 145168
_diffrn_reflns_point_group_measured_fraction_full 0.999
_diffrn_reflns_point_group_measured_fraction_max 0.999
_diffrn_reflns_theta_full 25.242
_diffrn_reflns_theta_max 25.680
_diffrn_reflns_theta_min 2.312
_diffrn_standards_number 0
_exptl_absorpt_coefficient_mu 1.559
_exptl_absorpt_correction_T_max 0.8088
_exptl_absorpt_correction_T_min 0.5950
_exptl_absorpt_correction_type multi-scan
_exptl_absorpt_process_details
'SADABS-2014/5 (Bruker,2014/5) was used for absorption correction. wR2(int) was 0.0953 before and 0.0507 after correction. The Ratio of minimum to maximum transmission is 0.7357. The \l/2 correction factor is 0.00150.'
_exptl_crystal_colour colourless
_exptl_crystal_colour_primary colourless
_exptl_crystal_density_diffrn 1.777
_exptl_crystal_description block
_exptl_crystal_F_000 990
_exptl_crystal_size_max 0.434
_exptl_crystal_size_mid 0.28
_exptl_crystal_size_min 0.19
_refine_diff_density_max 1.074
_refine_diff_density_min -0.549
_refine_diff_density_rms 0.054
_refine_ls_extinction_coef 0.00247(19)
_refine_ls_extinction_expression Fc^*^=kFc[1+0.001xFc^2^\l^3^/sin(2\q)]^-1/4^
_refine_ls_extinction_method 'SHELXL-2016/6 (Sheldrick 2016)'
_refine_ls_goodness_of_fit_ref 1.170
_refine_ls_hydrogen_treatment constr
_refine_ls_matrix_type full
_refine_ls_number_parameters 684
_refine_ls_number_reflns 7199
_refine_ls_number_restraints 216
_refine_ls_restrained_S_all 1.184
_refine_ls_R_factor_all 0.0265
_refine_ls_R_factor_gt 0.0226
_refine_ls_shift/su_max 0.001
_refine_ls_shift/su_mean 0.000
_refine_ls_structure_factor_coef Fsqd
_refine_ls_weighting_details 'w=1/[\s^2^(Fo^2^)+(0.0178P)^2^+1.7669P] where P=(Fo^2^+2Fc^2^)/3'
_refine_ls_weighting_scheme calc
_refine_ls_wR_factor_gt 0.0522
_refine_ls_wR_factor_ref 0.0567
_reflns_Friedel_coverage 0.000
_reflns_number_gt 6694
_reflns_number_total 7199
_reflns_threshold_expression 'I > 2\s(I)'
_cod_data_source_file d0nj00403k2.cif
_cod_data_source_block mo_nd_dbso
_cod_depositor_comments
;Adding full bibliography for 7059888--7059890.cif.

 Adding full bibliography for 7059888--7059890.cif.
;
_cod_database_code 7059888
_shelx_shelxl_version_number 2016/6
_shelx_space_group_comment
;
The symmetry employed for this shelxl refinement is uniquely defined
by the following loop, which should always be used as a source of
symmetry information in preference to the above space-group names.
They are only intended as comments.
;
_olex2_refinement_description
;
1. Fixed Uiso
 At 1.2 times of:
  All C(H) groups, All C(H,H) groups
 At 1.5 times of:
  All O(H,H) groups
2. Rigid body (RIGU) restrains
 C15, F151, F152, F153, F154, F155, F156
 with sigma for 1-2 distances of 0.004 and sigma for 1-3 distances of 0.004
 C19, F191, F192, F193, F194, F195, F196
 with sigma for 1-2 distances of 0.004 and sigma for 1-3 distances of 0.004
 C20, F203, F204, F201, F205, F202, F206
 with sigma for 1-2 distances of 0.004 and sigma for 1-3 distances of 0.004
 C24, F245, F242, F244, F243, F246, F241
 with sigma for 1-2 distances of 0.004 and sigma for 1-3 distances of 0.004
 C29, F291, F295, F292, F296, F293, F294
 with sigma for 1-2 distances of 0.004 and sigma for 1-3 distances of 0.004
 C25, F255, F251, F254, F253, F252, F256
 with sigma for 1-2 distances of 0.004 and sigma for 1-3 distances of 0.004
3. Others
 Sof(F204)=Sof(F205)=Sof(F206)=1-FVAR(1)
 Sof(F201)=Sof(F202)=Sof(F203)=FVAR(1)
 Sof(F244)=Sof(F245)=Sof(F246)=1-FVAR(2)
 Sof(F241)=Sof(F242)=Sof(F243)=FVAR(2)
 Sof(F294)=Sof(F295)=Sof(F296)=1-FVAR(3)
 Sof(F291)=Sof(F292)=Sof(F293)=FVAR(3)
 Sof(F194)=Sof(F195)=Sof(F196)=1-FVAR(4)
 Sof(F191)=Sof(F192)=Sof(F193)=FVAR(4)
 Sof(F154)=Sof(F155)=Sof(F156)=1-FVAR(5)
 Sof(F151)=Sof(F152)=Sof(F153)=FVAR(5)
 Sof(F254)=Sof(F255)=Sof(F256)=1-FVAR(6)
 Sof(F251)=Sof(F252)=Sof(F253)=FVAR(6)
4.a Rotating group:
 O1W(H1WA,H1WB)
4.b Secondary CH2 refined with riding coordinates:
 C1(H1A,H1B), C8(H8A,H8B)
4.c Aromatic/amide H refined with riding coordinates:
 C3(H3), C4(H4), C5(H5), C6(H6), C7(H7), C10(H10), C11(H11), C12(H12),
 C13(H13), C14(H14), C17(H17), C22(H22), C27(H27)
;
_olex2_submission_special_instructions 'No special instructions were received'

loop_
_space_group_symop_operation_xyz
'x, y, z'
'-x, -y, -z'

loop_
_atom_site_label
_atom_site_type_symbol
_atom_site_fract_x
_atom_site_fract_y
_atom_site_fract_z
_atom_site_U_iso_or_equiv
_atom_site_adp_type
_atom_site_occupancy
_atom_site_site_symmetry_order
_atom_site_calc_flag
_atom_site_refinement_flags_posn
_atom_site_refinement_flags_adp
_atom_site_refinement_flags_occupancy
_atom_site_disorder_assembly
_atom_site_disorder_group
Nd01 Nd 0.53435(2) 0.66904(2) 0.67586(2) 0.03665(6) Uani 1 1 d . . . . .
S1 S 0.27165(7) 0.41575(5) 0.63856(5) 0.04497(15) Uani 1 1 d . . . . .
O1 O 0.37030(18) 0.51082(14) 0.62542(13) 0.0484(4) Uani 1 1 d . . . . .
O2 O 0.3870(2) 0.69049(14) 0.80239(13) 0.0516(5) Uani 1 1 d . . . . .
O3 O 0.4598(2) 0.82673(15) 0.68921(14) 0.0550(5) Uani 1 1 d . . . . .
O4 O 0.44862(19) 0.66825(13) 0.51345(12) 0.0462(4) Uani 1 1 d . . . . .
O5 O 0.7081(2) 0.77179(15) 0.60414(14) 0.0555(5) Uani 1 1 d . . . . .
O6 O 0.6130(2) 0.57619(13) 0.78605(12) 0.0474(4) Uani 1 1 d . . . . .
O7 O 0.6853(2) 0.78681(14) 0.80466(14) 0.0563(5) Uani 1 1 d . . . . .
O1W O 0.6679(2) 0.54631(15) 0.58859(13) 0.0539(5) Uani 1 1 d . . . . .
H1WA H 0.756137 0.571185 0.603941 0.081 Uiso 1 1 d GR . . . .
H1WB H 0.651102 0.536110 0.526707 0.081 Uiso 1 1 d GR . . . .
C1 C 0.2641(3) 0.4342(2) 0.76470(19) 0.0523(7) Uani 1 1 d . . . . .
H1A H 0.353990 0.439585 0.795649 0.063 Uiso 1 1 calc R . . . .
H1B H 0.235302 0.497831 0.789831 0.063 Uiso 1 1 calc R . . . .
C2 C 0.1647(3) 0.3447(2) 0.78457(19) 0.0509(6) Uani 1 1 d . . . . .
C3 C 0.0523(4) 0.3607(3) 0.8305(3) 0.0761(10) Uani 1 1 d . . . . .
H3 H 0.039492 0.427357 0.851601 0.091 Uiso 1 1 calc R . . . .
C4 C -0.0417(5) 0.2784(4) 0.8454(4) 0.1034(15) Uani 1 1 d . . . . .
H4 H -0.117859 0.289798 0.876233 0.124 Uiso 1 1 calc R . . . .
C5 C -0.0235(5) 0.1811(4) 0.8155(4) 0.1058(16) Uani 1 1 d . . . . .
H5 H -0.088075 0.125778 0.824774 0.127 Uiso 1 1 calc R . . . .
C6 C 0.0880(5) 0.1639(3) 0.7721(4) 0.0998(14) Uani 1 1 d . . . . .
H6 H 0.100585 0.096982 0.752596 0.120 Uiso 1 1 calc R . . . .
C7 C 0.1837(4) 0.2458(3) 0.7567(3) 0.0730(9) Uani 1 1 d . . . . .
H7 H 0.260794 0.233843 0.727358 0.088 Uiso 1 1 calc R . . . .
C8 C 0.1039(3) 0.4295(2) 0.5985(2) 0.0581(7) Uani 1 1 d . . . . .
H8A H 0.093505 0.412708 0.529714 0.070 Uiso 1 1 calc R . . . .
H8B H 0.035277 0.379843 0.618564 0.070 Uiso 1 1 calc R . . . .
C9 C 0.0772(3) 0.5345(2) 0.6341(2) 0.0544(7) Uani 1 1 d . . . . .
C10 C 0.1337(3) 0.6152(3) 0.5947(2) 0.0608(8) Uani 1 1 d . . . . .
H10 H 0.188955 0.603578 0.545964 0.073 Uiso 1 1 calc R . . . .
C11 C 0.1093(4) 0.7116(3) 0.6266(3) 0.0756(10) Uani 1 1 d . . . . .
H11 H 0.147666 0.764785 0.599239 0.091 Uiso 1 1 calc R . . . .
C12 C 0.0283(4) 0.7299(4) 0.6988(3) 0.0908(12) Uani 1 1 d . . . . .
H12 H 0.011523 0.795255 0.720633 0.109 Uiso 1 1 calc R . . . .
C13 C -0.0277(4) 0.6507(4) 0.7385(3) 0.0955(13) Uani 1 1 d . . . . .
H13 H -0.081871 0.663080 0.787836 0.115 Uiso 1 1 calc R . . . .
C14 C -0.0047(3) 0.5538(3) 0.7064(3) 0.0756(10) Uani 1 1 d . . . . .
H14 H -0.044433 0.500772 0.733446 0.091 Uiso 1 1 calc R . . . .
C15 C 0.2915(5) 0.7484(3) 0.9424(3) 0.0824(11) Uani 1 1 d . U . . .
F151 F 0.1979(11) 0.6628(9) 0.9234(9) 0.129(4) Uani 0.61(2) 1 d . U P A 1
F152 F 0.253(2) 0.8217(7) 0.9931(9) 0.153(6) Uani 0.61(2) 1 d . U P A 1
F153 F 0.3904(11) 0.7301(14) 1.0013(7) 0.145(4) Uani 0.61(2) 1 d . U P A 1
F154 F 0.249(3) 0.6578(10) 0.9429(15) 0.152(8) Uani 0.39(2) 1 d . U P A 2
F155 F 0.3636(17) 0.795(2) 1.0130(7) 0.139(6) Uani 0.39(2) 1 d . U P A 2
F156 F 0.1777(15) 0.7934(15) 0.9493(14) 0.118(5) Uani 0.39(2) 1 d . U P A 2
C16 C 0.3552(3) 0.7673(2) 0.8525(2) 0.0531(7) Uani 1 1 d . . . . .
C17 C 0.3715(4) 0.8648(2) 0.8370(2) 0.0669(9) Uani 1 1 d . . . . .
H17 H 0.348241 0.916916 0.882097 0.080 Uiso 1 1 calc R . . . .
C18 C 0.4218(4) 0.8864(2) 0.7553(2) 0.0606(8) Uani 1 1 d . . . . .
C19 C 0.4340(7) 0.9956(3) 0.7413(4) 0.1093(16) Uani 1 1 d . U . . .
F191 F 0.3855(19) 1.0014(8) 0.6659(8) 0.159(6) Uani 0.60(2) 1 d . U P B 1
F192 F 0.5747(9) 1.0404(7) 0.7467(14) 0.163(5) Uani 0.60(2) 1 d . U P B 1
F193 F 0.387(2) 1.0561(10) 0.8052(13) 0.172(6) Uani 0.60(2) 1 d . U P B 1
F194 F 0.450(3) 1.0641(12) 0.8129(18) 0.183(11) Uani 0.40(2) 1 d . U P B 2
F195 F 0.495(4) 1.0129(13) 0.6743(19) 0.186(13) Uani 0.40(2) 1 d . U P B 2
F196 F 0.290(3) 0.9854(16) 0.696(2) 0.222(10) Uani 0.40(2) 1 d . U P B 2
C20 C 0.3636(4) 0.7315(3) 0.3902(2) 0.0707(9) Uani 1 1 d . U . . .
F201 F 0.338(2) 0.6384(7) 0.3305(7) 0.171(7) Uani 0.514(14) 1 d . U P C 1
F202 F 0.2441(7) 0.7364(15) 0.4254(7) 0.152(5) Uani 0.514(14) 1 d . U P C 1
F203 F 0.3807(10) 0.7950(7) 0.3428(8) 0.113(4) Uani 0.514(14) 1 d . U P C 1
F204 F 0.4176(13) 0.7409(14) 0.3105(6) 0.156(6) Uani 0.486(14) 1 d . U P C 2
F205 F 0.2704(8) 0.6544(8) 0.3755(8) 0.102(4) Uani 0.486(14) 1 d . U P C 2
F206 F 0.3112(15) 0.8124(8) 0.4118(9) 0.150(6) Uani 0.486(14) 1 d . U P C 2
C21 C 0.4741(3) 0.73839(19) 0.46874(18) 0.0457(6) Uani 1 1 d . . . . .
C22 C 0.5884(3) 0.8168(2) 0.4815(2) 0.0543(7) Uani 1 1 d . . . . .
H22 H 0.591588 0.865923 0.446134 0.065 Uiso 1 1 calc R . . . .
C23 C 0.6997(3) 0.8247(2) 0.5459(2) 0.0539(7) Uani 1 1 d . . . . .
C24 C 0.8308(5) 0.9047(3) 0.5442(3) 0.0893(12) Uani 1 1 d . U . . .
F241 F 0.862(2) 0.9656(14) 0.6285(10) 0.220(9) Uani 0.547(19) 1 d . U P D 1
F242 F 0.8262(9) 0.9532(11) 0.4795(8) 0.115(4) Uani 0.547(19) 1 d . U P D 1
F243 F 0.9298(10) 0.8557(12) 0.5221(15) 0.172(6) Uani 0.547(19) 1 d . U P D 1
F244 F 0.9018(18) 0.8693(17) 0.4796(11) 0.197(8) Uani 0.453(19) 1 d . U P D 2
F245 F 0.8012(16) 0.9932(10) 0.537(2) 0.180(8) Uani 0.453(19) 1 d . U P D 2
F246 F 0.9126(13) 0.9296(12) 0.6179(10) 0.109(4) Uani 0.453(19) 1 d . U P D 2
C25 C 0.6783(4) 0.5117(3) 0.9132(2) 0.0614(7) Uani 1 1 d . U . . .
F251 F 0.774(2) 0.4651(16) 0.8750(16) 0.112(4) Uani 0.54(4) 1 d . U P E 1
F252 F 0.702(3) 0.5325(12) 1.0042(9) 0.115(5) Uani 0.54(4) 1 d . U P E 1
F253 F 0.5653(12) 0.4355(12) 0.8897(13) 0.099(3) Uani 0.54(4) 1 d . U P E 1
C26 C 0.6663(3) 0.6023(2) 0.87004(18) 0.0463(6) Uani 1 1 d . . . . .
C27 C 0.7196(3) 0.7010(2) 0.92443(19) 0.0578(7) Uani 1 1 d . . . . .
H27 H 0.750391 0.710657 0.987900 0.069 Uiso 1 1 calc R . . . .
C28 C 0.7277(3) 0.7857(2) 0.8858(2) 0.0543(7) Uani 1 1 d . . . . .
C29 C 0.8034(6) 0.8922(3) 0.9461(3) 0.0950(13) Uani 1 1 d . U . . .
F291 F 0.711(2) 0.9537(12) 0.9569(14) 0.192(8) Uani 0.53(2) 1 d . U P F 1
F292 F 0.8992(19) 0.9346(10) 0.9013(7) 0.163(7) Uani 0.53(2) 1 d . U P F 1
F293 F 0.849(2) 0.8960(10) 1.0283(9) 0.159(7) Uani 0.53(2) 1 d . U P F 1
F294 F 0.772(3) 0.9054(12) 1.0321(9) 0.173(8) Uani 0.47(2) 1 d . U P F 2
F295 F 0.7830(19) 0.9650(8) 0.9164(9) 0.130(6) Uani 0.47(2) 1 d . U P F 2
F296 F 0.9363(10) 0.8921(11) 0.9536(19) 0.176(9) Uani 0.47(2) 1 d . U P F 2
F254 F 0.599(3) 0.4297(11) 0.8737(14) 0.113(5) Uani 0.46(4) 1 d . U P E 2
F255 F 0.8036(18) 0.502(2) 0.914(2) 0.118(5) Uani 0.46(4) 1 d . U P E 2
F256 F 0.660(2) 0.5341(15) 1.0037(10) 0.093(4) Uani 0.46(4) 1 d . U P E 2

loop_
_atom_site_aniso_label
_atom_site_aniso_U_11
_atom_site_aniso_U_22
_atom_site_aniso_U_33
_atom_site_aniso_U_23
_atom_site_aniso_U_13
_atom_site_aniso_U_12
Nd01 0.04840(9) 0.03148(8) 0.02881(7) 0.00841(5) 0.00284(5) 0.00501(5)
S1 0.0483(3) 0.0394(3) 0.0427(3) 0.0092(3) 0.0010(3) 0.0012(3)
O1 0.0475(10) 0.0466(10) 0.0481(10) 0.0150(8) 0.0041(8) -0.0003(8)
O2 0.0718(13) 0.0398(10) 0.0477(10) 0.0134(8) 0.0191(9) 0.0166(9)
O3 0.0789(14) 0.0469(11) 0.0483(11) 0.0203(9) 0.0150(10) 0.0227(10)
O4 0.0611(11) 0.0398(9) 0.0363(9) 0.0161(7) 0.0012(8) 0.0010(8)
O5 0.0535(11) 0.0554(11) 0.0575(12) 0.0245(10) 0.0047(9) -0.0003(9)
O6 0.0651(12) 0.0406(9) 0.0351(9) 0.0070(7) -0.0035(8) 0.0132(8)
O7 0.0706(13) 0.0422(10) 0.0467(11) 0.0070(8) -0.0082(9) -0.0010(9)
O1W 0.0640(12) 0.0524(11) 0.0421(10) 0.0052(8) 0.0119(9) 0.0110(9)
C1 0.0532(16) 0.0529(16) 0.0442(14) 0.0121(12) -0.0034(12) -0.0013(12)
C2 0.0556(16) 0.0539(16) 0.0416(14) 0.0165(12) 0.0017(12) 0.0042(13)
C3 0.083(2) 0.084(2) 0.078(2) 0.042(2) 0.0319(19) 0.026(2)
C4 0.089(3) 0.124(4) 0.124(4) 0.076(3) 0.048(3) 0.023(3)
C5 0.096(3) 0.102(4) 0.119(4) 0.063(3) 0.020(3) -0.020(3)
C6 0.131(4) 0.058(2) 0.111(3) 0.036(2) 0.021(3) 0.001(2)
C7 0.083(2) 0.062(2) 0.079(2) 0.0279(18) 0.0208(19) 0.0130(17)
C8 0.0475(15) 0.0648(19) 0.0545(17) 0.0151(14) -0.0092(13) -0.0017(13)
C9 0.0345(13) 0.0699(19) 0.0573(17) 0.0199(14) -0.0053(12) 0.0057(12)
C10 0.0506(16) 0.073(2) 0.0628(18) 0.0247(16) 0.0007(14) 0.0145(15)
C11 0.061(2) 0.076(2) 0.094(3) 0.031(2) -0.0062(19) 0.0165(17)
C12 0.075(3) 0.089(3) 0.112(3) 0.015(3) 0.000(2) 0.039(2)
C13 0.070(2) 0.121(4) 0.109(3) 0.030(3) 0.030(2) 0.043(3)
C14 0.0470(17) 0.098(3) 0.092(3) 0.039(2) 0.0160(17) 0.0186(18)
C15 0.129(3) 0.064(2) 0.061(2) 0.0153(17) 0.044(2) 0.030(2)
F151 0.138(6) 0.122(6) 0.105(5) 0.023(4) 0.065(4) -0.025(5)
F152 0.295(17) 0.090(4) 0.116(8) 0.035(4) 0.138(9) 0.096(8)
F153 0.187(6) 0.209(11) 0.074(4) 0.079(6) 0.036(4) 0.069(7)
F154 0.33(2) 0.060(5) 0.110(10) 0.050(6) 0.140(13) 0.070(7)
F155 0.167(10) 0.205(16) 0.047(4) 0.033(7) 0.019(5) 0.041(9)
F156 0.124(8) 0.144(10) 0.114(10) 0.047(8) 0.078(7) 0.059(7)
C16 0.0709(19) 0.0468(15) 0.0441(15) 0.0094(12) 0.0152(13) 0.0178(13)
C17 0.103(3) 0.0468(16) 0.0589(18) 0.0115(14) 0.0294(18) 0.0303(17)
C18 0.083(2) 0.0429(15) 0.0642(19) 0.0198(14) 0.0126(16) 0.0231(15)
C19 0.186(5) 0.060(2) 0.106(3) 0.038(2) 0.049(3) 0.054(3)
F191 0.243(14) 0.118(6) 0.158(6) 0.099(5) 0.003(8) 0.066(10)
F192 0.171(6) 0.081(4) 0.242(13) 0.086(6) 0.028(7) -0.011(4)
F193 0.301(15) 0.086(7) 0.193(8) 0.068(6) 0.123(10) 0.122(10)
F194 0.33(3) 0.033(5) 0.161(9) 0.002(5) 0.048(12) 0.007(10)
F195 0.34(3) 0.070(8) 0.205(18) 0.087(11) 0.15(2) 0.081(14)
F196 0.236(14) 0.155(12) 0.33(2) 0.147(13) -0.022(15) 0.086(12)
C20 0.087(2) 0.0626(19) 0.0619(19) 0.0317(16) -0.0108(17) 0.0022(17)
F201 0.315(16) 0.084(4) 0.082(6) -0.011(4) -0.104(7) 0.037(7)
F202 0.074(4) 0.265(16) 0.146(7) 0.117(9) 0.002(4) 0.034(7)
F203 0.122(6) 0.109(6) 0.114(8) 0.096(6) -0.040(5) -0.024(4)
F204 0.150(7) 0.258(16) 0.044(3) 0.052(6) -0.005(3) -0.004(8)
F205 0.086(5) 0.093(6) 0.118(8) 0.067(5) -0.058(4) -0.030(4)
F206 0.173(12) 0.128(7) 0.154(9) 0.015(6) -0.058(8) 0.086(7)
C21 0.0645(17) 0.0383(13) 0.0355(13) 0.0137(10) 0.0048(11) 0.0089(12)
C22 0.0701(18) 0.0430(14) 0.0532(16) 0.0264(13) 0.0080(14) 0.0036(13)
C23 0.0635(18) 0.0410(14) 0.0546(16) 0.0172(13) 0.0125(14) -0.0020(13)
C24 0.084(3) 0.081(3) 0.094(3) 0.046(2) -0.003(2) -0.024(2)
F241 0.257(18) 0.155(12) 0.142(7) -0.008(6) -0.014(9) -0.140(11)
F242 0.089(5) 0.114(8) 0.153(7) 0.103(6) 0.006(4) -0.026(4)
F243 0.061(4) 0.205(10) 0.307(15) 0.183(11) 0.042(7) 0.021(5)
F244 0.133(12) 0.237(17) 0.137(9) -0.023(9) 0.077(8) -0.086(8)
F245 0.139(8) 0.075(6) 0.32(2) 0.106(10) -0.024(11) -0.034(5)
F246 0.090(5) 0.103(7) 0.109(6) 0.040(6) -0.022(4) -0.046(4)
C25 0.073(2) 0.066(2) 0.0499(16) 0.0211(15) -0.0013(14) 0.0216(16)
F251 0.126(8) 0.109(8) 0.149(10) 0.071(7) 0.057(8) 0.082(7)
F252 0.206(13) 0.085(5) 0.054(4) 0.023(4) -0.043(5) 0.038(7)
F253 0.083(5) 0.101(7) 0.122(8) 0.078(6) -0.012(4) -0.007(3)
C26 0.0510(15) 0.0546(16) 0.0375(13) 0.0138(11) 0.0049(11) 0.0179(12)
C27 0.0729(19) 0.0606(18) 0.0338(13) 0.0057(12) -0.0079(13) 0.0110(15)
C28 0.0591(17) 0.0498(16) 0.0431(15) -0.0020(12) -0.0058(12) 0.0047(13)
C29 0.134(4) 0.058(2) 0.069(2) -0.0027(18) -0.030(2) -0.005(2)
F291 0.266(13) 0.088(8) 0.177(14) -0.074(7) -0.061(9) 0.073(9)
F292 0.184(11) 0.112(9) 0.131(6) 0.019(5) -0.027(7) -0.090(8)
F293 0.247(15) 0.092(6) 0.085(6) 0.007(6) -0.095(8) -0.041(8)
F294 0.29(2) 0.109(6) 0.065(5) -0.052(5) 0.008(8) 0.011(10)
F295 0.200(13) 0.042(3) 0.119(8) 0.002(4) -0.046(8) -0.002(6)
F296 0.101(5) 0.107(7) 0.25(2) -0.040(10) -0.058(7) -0.026(5)
F254 0.195(13) 0.052(4) 0.078(5) 0.024(4) -0.040(8) 0.001(6)
F255 0.107(6) 0.132(13) 0.165(14) 0.089(10) 0.041(7) 0.075(7)
F256 0.129(8) 0.119(7) 0.051(4) 0.050(4) 0.026(6) 0.037(5)

loop_
_atom_type_symbol
_atom_type_description
_atom_type_scat_dispersion_real
_atom_type_scat_dispersion_imag
_atom_type_scat_source
C C 0.0033 0.0016 'International Tables Vol C Tables 4.2.6.8 and 6.1.1.4'
H H 0.0000 0.0000 'International Tables Vol C Tables 4.2.6.8 and 6.1.1.4'
F F 0.0171 0.0103 'International Tables Vol C Tables 4.2.6.8 and 6.1.1.4'
Nd Nd -0.1943 3.0179 'International Tables Vol C Tables 4.2.6.8 and 6.1.1.4'
O O 0.0106 0.0060 'International Tables Vol C Tables 4.2.6.8 and 6.1.1.4'
S S 0.1246 0.1234 'International Tables Vol C Tables 4.2.6.8 and 6.1.1.4'

loop_
_geom_angle_atom_site_label_1
_geom_angle_atom_site_label_2
_geom_angle_atom_site_label_3
_geom_angle
_geom_angle_site_symmetry_1
_geom_angle_site_symmetry_3
_geom_angle_publ_flag
O1 Nd01 O2 80.47(6) . . ?
O1 Nd01 O3 118.66(7) . . ?
O1 Nd01 O4 76.10(6) . . ?
O1 Nd01 O5 136.51(7) . . ?
O1 Nd01 O6 80.93(6) . . ?
O1 Nd01 O7 146.48(7) . . ?
O1 Nd01 O1W 76.39(7) . . ?
O2 Nd01 O4 119.71(7) . . ?
O2 Nd01 O5 140.07(7) . . ?
O2 Nd01 O6 75.88(6) . . ?
O2 Nd01 O1W 142.47(6) . . ?
O3 Nd01 O2 70.11(6) . . ?
O3 Nd01 O4 74.25(6) . . ?
O3 Nd01 O5 76.74(7) . . ?
O3 Nd01 O6 136.08(6) . . ?
O3 Nd01 O7 76.45(7) . . ?
O3 Nd01 O1W 147.37(6) . . ?
O4 Nd01 O1W 82.76(6) . . ?
O5 Nd01 O4 69.52(6) . . ?
O5 Nd01 O6 117.42(7) . . ?
O5 Nd01 O1W 73.64(7) . . ?
O6 Nd01 O4 148.94(6) . . ?
O6 Nd01 O1W 71.62(6) . . ?
O7 Nd01 O2 77.33(7) . . ?
O7 Nd01 O4 137.08(6) . . ?
O7 Nd01 O5 73.74(7) . . ?
O7 Nd01 O6 69.54(6) . . ?
O7 Nd01 O1W 107.51(7) . . ?
O1 S1 C1 105.92(12) . . ?
O1 S1 C8 105.07(13) . . ?
C1 S1 C8 102.17(15) . . ?
S1 O1 Nd01 155.48(11) . . ?
C16 O2 Nd01 133.12(18) . . ?
C18 O3 Nd01 133.77(18) . . ?
C21 O4 Nd01 129.43(16) . . ?
C23 O5 Nd01 131.98(19) . . ?
C26 O6 Nd01 134.26(17) . . ?
C28 O7 Nd01 136.20(19) . . ?
Nd01 O1W H1WA 110.4 . . ?
Nd01 O1W H1WB 111.2 . . ?
H1WA O1W H1WB 108.2 . . ?
S1 C1 H1A 109.7 . . ?
S1 C1 H1B 109.7 . . ?
H1A C1 H1B 108.2 . . ?
C2 C1 S1 109.74(19) . . ?
C2 C1 H1A 109.7 . . ?
C2 C1 H1B 109.7 . . ?
C3 C2 C1 120.2(3) . . ?
C3 C2 C7 118.8(3) . . ?
C7 C2 C1 121.0(3) . . ?
C2 C3 H3 119.8 . . ?
C2 C3 C4 120.3(4) . . ?
C4 C3 H3 119.8 . . ?
C3 C4 H4 119.9 . . ?
C5 C4 C3 120.3(4) . . ?
C5 C4 H4 119.9 . . ?
C4 C5 H5 119.8 . . ?
C6 C5 C4 120.3(4) . . ?
C6 C5 H5 119.8 . . ?
C5 C6 H6 119.9 . . ?
C5 C6 C7 120.2(4) . . ?
C7 C6 H6 119.9 . . ?
C2 C7 C6 120.1(4) . . ?
C2 C7 H7 120.0 . . ?
C6 C7 H7 120.0 . . ?
S1 C8 H8A 108.6 . . ?
S1 C8 H8B 108.6 . . ?
H8A C8 H8B 107.6 . . ?
C9 C8 S1 114.54(19) . . ?
C9 C8 H8A 108.6 . . ?
C9 C8 H8B 108.6 . . ?
C10 C9 C8 120.7(3) . . ?
C14 C9 C8 121.1(3) . . ?
C14 C9 C10 118.3(3) . . ?
C9 C10 H10 119.4 . . ?
C11 C10 C9 121.1(3) . . ?
C11 C10 H10 119.4 . . ?
C10 C11 H11 120.0 . . ?
C10 C11 C12 120.0(4) . . ?
C12 C11 H11 120.0 . . ?
C11 C12 H12 120.3 . . ?
C13 C12 C11 119.4(4) . . ?
C13 C12 H12 120.3 . . ?
C12 C13 H13 119.6 . . ?
C14 C13 C12 120.9(4) . . ?
C14 C13 H13 119.6 . . ?
C9 C14 H14 119.8 . . ?
C13 C14 C9 120.3(4) . . ?
C13 C14 H14 119.8 . . ?
F151 C15 F153 103.6(7) . . ?
F151 C15 C16 111.2(6) . . ?
F152 C15 F151 112.4(9) . . ?
F152 C15 F153 103.4(7) . . ?
F152 C15 C16 116.9(5) . . ?
F153 C15 C16 108.0(5) . . ?
F154 C15 F156 105.8(13) . . ?
F154 C15 C16 115.7(8) . . ?
F155 C15 F154 111.9(12) . . ?
F155 C15 F156 102.9(9) . . ?
F155 C15 C16 112.2(7) . . ?
F156 C15 C16 107.1(7) . . ?
O2 C16 C15 114.4(3) . . ?
O2 C16 C17 127.9(3) . . ?
C17 C16 C15 117.7(3) . . ?
C16 C17 H17 119.5 . . ?
C16 C17 C18 121.1(3) . . ?
C18 C17 H17 119.5 . . ?
O3 C18 C17 127.7(3) . . ?
O3 C18 C19 113.8(3) . . ?
C17 C18 C19 118.5(3) . . ?
F191 C19 C18 115.9(7) . . ?
F191 C19 F192 105.6(8) . . ?
F191 C19 F193 107.2(11) . . ?
F192 C19 C18 107.2(5) . . ?
F193 C19 C18 114.8(8) . . ?
F193 C19 F192 105.2(10) . . ?
F194 C19 C18 116.1(12) . . ?
F194 C19 F195 118.0(16) . . ?
F194 C19 F196 106.1(16) . . ?
F195 C19 C18 114.9(6) . . ?
F195 C19 F196 97.5(14) . . ?
F196 C19 C18 99.8(9) . . ?
F201 C20 F202 103.6(8) . . ?
F201 C20 C21 109.9(6) . . ?
F202 C20 C21 110.7(4) . . ?
F203 C20 F201 107.3(6) . . ?
F203 C20 F202 105.3(7) . . ?
F203 C20 C21 118.9(4) . . ?
F204 C20 C21 111.0(6) . . ?
F205 C20 F204 110.7(7) . . ?
F205 C20 F206 108.2(7) . . ?
F205 C20 C21 114.8(4) . . ?
F206 C20 F204 102.6(8) . . ?
F206 C20 C21 108.8(4) . . ?
O4 C21 C20 114.5(2) . . ?
O4 C21 C22 128.0(3) . . ?
C22 C21 C20 117.5(2) . . ?
C21 C22 H22 119.1 . . ?
C21 C22 C23 121.9(2) . . ?
C23 C22 H22 119.1 . . ?
O5 C23 C22 127.5(3) . . ?
O5 C23 C24 114.6(3) . . ?
C22 C23 C24 117.8(3) . . ?
F241 C24 C23 108.1(8) . . ?
F241 C24 F243 109.5(11) . . ?
F242 C24 C23 114.8(5) . . ?
F242 C24 F241 112.9(9) . . ?
F242 C24 F243 102.8(7) . . ?
F243 C24 C23 108.6(7) . . ?
F244 C24 C23 111.0(7) . . ?
F244 C24 F245 113.2(11) . . ?
F245 C24 C23 110.4(8) . . ?
F246 C24 C23 115.2(7) . . ?
F246 C24 F244 103.1(10) . . ?
F246 C24 F245 103.6(11) . . ?
F251 C25 F253 102.2(11) . . ?
F251 C25 C26 110.6(8) . . ?
F252 C25 F251 108.6(10) . . ?
F252 C25 F253 106.3(11) . . ?
F252 C25 C26 116.3(8) . . ?
F253 C25 C26 111.8(8) . . ?
F254 C25 C26 114.4(9) . . ?
F254 C25 F255 111.4(11) . . ?
F254 C25 F256 108.7(14) . . ?
F255 C25 C26 108.4(10) . . ?
F255 C25 F256 103.1(13) . . ?
F256 C25 C26 110.2(9) . . ?
O6 C26 C25 114.1(2) . . ?
O6 C26 C27 127.7(3) . . ?
C27 C26 C25 118.0(2) . . ?
C26 C27 H27 119.5 . . ?
C26 C27 C28 120.9(2) . . ?
C28 C27 H27 119.5 . . ?
O7 C28 C27 127.7(3) . . ?
O7 C28 C29 113.6(3) . . ?
C27 C28 C29 118.6(3) . . ?
F291 C29 C28 107.1(8) . . ?
F292 C29 C28 110.7(6) . . ?
F292 C29 F291 106.5(9) . . ?
F293 C29 C28 116.6(7) . . ?
F293 C29 F291 104.9(10) . . ?
F293 C29 F292 110.3(9) . . ?
F294 C29 C28 110.8(9) . . ?
F294 C29 F296 104.1(10) . . ?
F295 C29 C28 114.9(6) . . ?
F295 C29 F294 108.0(10) . . ?
F295 C29 F296 111.2(10) . . ?
F296 C29 C28 107.4(6) . . ?

loop_
_geom_bond_atom_site_label_1
_geom_bond_atom_site_label_2
_geom_bond_distance
_geom_bond_site_symmetry_2
_geom_bond_publ_flag
Nd01 O1 2.3724(18) . ?
Nd01 O2 2.4271(18) . ?
Nd01 O3 2.3907(19) . ?
Nd01 O4 2.4702(17) . ?
Nd01 O5 2.4417(19) . ?
Nd01 O6 2.4483(17) . ?
Nd01 O7 2.3978(19) . ?
Nd01 O1W 2.5217(19) . ?
S1 O1 1.5201(18) . ?
S1 C1 1.804(3) . ?
S1 C8 1.815(3) . ?
O2 C16 1.244(3) . ?
O3 C18 1.244(4) . ?
O4 C21 1.266(3) . ?
O5 C23 1.241(3) . ?
O6 C26 1.251(3) . ?
O7 C28 1.238(3) . ?
O1W H1WA 0.8799 . ?
O1W H1WB 0.8815 . ?
C1 H1A 0.9700 . ?
C1 H1B 0.9700 . ?
C1 C2 1.506(4) . ?
C2 C3 1.373(4) . ?
C2 C7 1.374(5) . ?
C3 H3 0.9300 . ?
C3 C4 1.378(6) . ?
C4 H4 0.9300 . ?
C4 C5 1.355(7) . ?
C5 H5 0.9300 . ?
C5 C6 1.350(7) . ?
C6 H6 0.9300 . ?
C6 C7 1.388(5) . ?
C7 H7 0.9300 . ?
C8 H8A 0.9700 . ?
C8 H8B 0.9700 . ?
C8 C9 1.493(4) . ?
C9 C10 1.388(4) . ?
C9 C14 1.383(5) . ?
C10 H10 0.9300 . ?
C10 C11 1.369(5) . ?
C11 H11 0.9300 . ?
C11 C12 1.373(6) . ?
C12 H12 0.9300 . ?
C12 C13 1.373(6) . ?
C13 H13 0.9300 . ?
C13 C14 1.371(6) . ?
C14 H14 0.9300 . ?
C15 F151 1.306(9) . ?
C15 F152 1.246(7) . ?
C15 F153 1.377(10) . ?
C15 F154 1.226(14) . ?
C15 F155 1.194(12) . ?
C15 F156 1.403(12) . ?
C15 C16 1.536(4) . ?
C16 C17 1.379(4) . ?
C17 H17 0.9300 . ?
C17 C18 1.384(4) . ?
C18 C19 1.530(5) . ?
C19 F191 1.203(11) . ?
C19 F192 1.413(10) . ?
C19 F193 1.275(13) . ?
C19 F194 1.212(19) . ?
C19 F195 1.222(13) . ?
C19 F196 1.52(2) . ?
C20 F201 1.335(8) . ?
C20 F202 1.339(9) . ?
C20 F203 1.216(6) . ?
C20 F204 1.327(8) . ?
C20 F205 1.227(7) . ?
C20 F206 1.301(8) . ?
C20 C21 1.524(4) . ?
C21 C22 1.374(4) . ?
C22 H22 0.9300 . ?
C22 C23 1.392(4) . ?
C23 C24 1.536(4) . ?
C24 F241 1.300(14) . ?
C24 F242 1.271(8) . ?
C24 F243 1.322(13) . ?
C24 F244 1.278(14) . ?
C24 F245 1.327(12) . ?
C24 F246 1.254(13) . ?
C25 F251 1.335(13) . ?
C25 F252 1.288(12) . ?
C25 F253 1.344(11) . ?
C25 C26 1.530(4) . ?
C25 F254 1.233(15) . ?
C25 F255 1.293(17) . ?
C25 F256 1.315(12) . ?
C26 C27 1.381(4) . ?
C27 H27 0.9300 . ?
C27 C28 1.386(4) . ?
C28 C29 1.538(4) . ?
C29 F291 1.365(13) . ?
C29 F292 1.302(11) . ?
C29 F293 1.247(10) . ?
C29 F294 1.289(14) . ?
C29 F295 1.218(11) . ?
C29 F296 1.335(11) . ?

loop_
_geom_torsion_atom_site_label_1
_geom_torsion_atom_site_label_2
_geom_torsion_atom_site_label_3
_geom_torsion_atom_site_label_4
_geom_torsion
_geom_torsion_site_symmetry_1
_geom_torsion_site_symmetry_2
_geom_torsion_site_symmetry_3
_geom_torsion_site_symmetry_4
_geom_torsion_publ_flag
Nd01 O2 C16 C15 -163.3(3) . . . . ?
Nd01 O2 C16 C17 16.2(5) . . . . ?
Nd01 O3 C18 C17 -21.4(6) . . . . ?
Nd01 O3 C18 C19 158.6(3) . . . . ?
Nd01 O4 C21 C20 -155.4(2) . . . . ?
Nd01 O4 C21 C22 26.0(4) . . . . ?
Nd01 O5 C23 C22 -21.9(5) . . . . ?
Nd01 O5 C23 C24 160.5(3) . . . . ?
Nd01 O6 C26 C25 171.42(19) . . . . ?
Nd01 O6 C26 C27 -11.9(5) . . . . ?
Nd01 O7 C28 C27 14.4(5) . . . . ?
Nd01 O7 C28 C29 -168.7(3) . . . . ?
S1 C1 C2 C3 -119.5(3) . . . . ?
S1 C1 C2 C7 60.0(3) . . . . ?
S1 C8 C9 C10 76.6(3) . . . . ?
S1 C8 C9 C14 -103.8(3) . . . . ?
O1 S1 C1 C2 178.3(2) . . . . ?
O1 S1 C8 C9 -45.4(3) . . . . ?
O2 C16 C17 C18 3.8(6) . . . . ?
O3 C18 C19 F191 49.9(12) . . . . ?
O3 C18 C19 F192 -67.7(10) . . . . ?
O3 C18 C19 F193 175.7(12) . . . . ?
O3 C18 C19 F194 -152.6(19) . . . . ?
O3 C18 C19 F195 -9(2) . . . . ?
O3 C18 C19 F196 93.9(15) . . . . ?
O4 C21 C22 C23 3.9(5) . . . . ?
O5 C23 C24 F241 -58.5(15) . . . . ?
O5 C23 C24 F242 174.6(9) . . . . ?
O5 C23 C24 F243 60.2(10) . . . . ?
O5 C23 C24 F244 95.3(15) . . . . ?
O5 C23 C24 F245 -138.3(15) . . . . ?
O5 C23 C24 F246 -21.4(11) . . . . ?
O6 C26 C27 C28 -4.8(5) . . . . ?
O7 C28 C29 F291 63.3(13) . . . . ?
O7 C28 C29 F292 -52.4(13) . . . . ?
O7 C28 C29 F293 -179.6(13) . . . . ?
O7 C28 C29 F294 140.0(13) . . . . ?
O7 C28 C29 F295 17.3(13) . . . . ?
O7 C28 C29 F296 -107.0(15) . . . . ?
C1 S1 O1 Nd01 7.6(3) . . . . ?
C1 S1 C8 C9 65.0(3) . . . . ?
C1 C2 C3 C4 177.4(4) . . . . ?
C1 C2 C7 C6 -177.3(3) . . . . ?
C2 C3 C4 C5 0.4(7) . . . . ?
C3 C2 C7 C6 2.1(5) . . . . ?
C3 C4 C5 C6 1.1(8) . . . . ?
C4 C5 C6 C7 -1.0(8) . . . . ?
C5 C6 C7 C2 -0.6(7) . . . . ?
C7 C2 C3 C4 -2.0(6) . . . . ?
C8 S1 O1 Nd01 115.3(3) . . . . ?
C8 S1 C1 C2 68.5(2) . . . . ?
C8 C9 C10 C11 179.7(3) . . . . ?
C8 C9 C14 C13 179.7(3) . . . . ?
C9 C10 C11 C12 0.3(5) . . . . ?
C10 C9 C14 C13 -0.7(5) . . . . ?
C10 C11 C12 C13 0.0(6) . . . . ?
C11 C12 C13 C14 -0.6(7) . . . . ?
C12 C13 C14 C9 0.9(6) . . . . ?
C14 C9 C10 C11 0.1(5) . . . . ?
C15 C16 C17 C18 -176.7(4) . . . . ?
F151 C15 C16 O2 -46.3(9) . . . . ?
F151 C15 C16 C17 134.1(8) . . . . ?
F152 C15 C16 O2 -177.2(13) . . . . ?
F152 C15 C16 C17 3.2(14) . . . . ?
F153 C15 C16 O2 66.7(9) . . . . ?
F153 C15 C16 C17 -112.8(9) . . . . ?
F154 C15 C16 O2 -17.4(18) . . . . ?
F154 C15 C16 C17 163.1(18) . . . . ?
F155 C15 C16 O2 112.7(16) . . . . ?
F155 C15 C16 C17 -66.9(17) . . . . ?
F156 C15 C16 O2 -135.1(10) . . . . ?
F156 C15 C16 C17 45.4(11) . . . . ?
C16 C17 C18 O3 -1.5(6) . . . . ?
C16 C17 C18 C19 178.5(4) . . . . ?
C17 C18 C19 F191 -130.1(11) . . . . ?
C17 C18 C19 F192 112.3(10) . . . . ?
C17 C18 C19 F193 -4.3(14) . . . . ?
C17 C18 C19 F194 27(2) . . . . ?
C17 C18 C19 F195 171(2) . . . . ?
C17 C18 C19 F196 -86.1(16) . . . . ?
C20 C21 C22 C23 -174.6(3) . . . . ?
F201 C20 C21 O4 -54.8(10) . . . . ?
F201 C20 C21 C22 123.9(10) . . . . ?
F202 C20 C21 O4 59.0(9) . . . . ?
F202 C20 C21 C22 -122.2(9) . . . . ?
F203 C20 C21 O4 -178.9(9) . . . . ?
F203 C20 C21 C22 -0.2(10) . . . . ?
F204 C20 C21 O4 -132.2(9) . . . . ?
F204 C20 C21 C22 46.6(10) . . . . ?
F205 C20 C21 O4 -5.8(9) . . . . ?
F205 C20 C21 C22 173.0(8) . . . . ?
F206 C20 C21 O4 115.6(10) . . . . ?
F206 C20 C21 C22 -65.6(10) . . . . ?
C21 C22 C23 O5 -6.7(5) . . . . ?
C21 C22 C23 C24 170.8(3) . . . . ?
C22 C23 C24 F241 123.7(14) . . . . ?
C22 C23 C24 F242 -3.3(10) . . . . ?
C22 C23 C24 F243 -117.6(9) . . . . ?
C22 C23 C24 F244 -82.5(15) . . . . ?
C22 C23 C24 F245 43.9(16) . . . . ?
C22 C23 C24 F246 160.8(10) . . . . ?
C25 C26 C27 C28 171.8(3) . . . . ?
F251 C25 C26 O6 71.3(13) . . . . ?
F251 C25 C26 C27 -105.8(13) . . . . ?
F252 C25 C26 O6 -164.2(14) . . . . ?
F252 C25 C26 C27 18.8(14) . . . . ?
F253 C25 C26 O6 -41.8(9) . . . . ?
F253 C25 C26 C27 141.1(9) . . . . ?
C26 C27 C28 O7 4.0(5) . . . . ?
C26 C27 C28 C29 -172.8(4) . . . . ?
C27 C28 C29 F291 -119.5(12) . . . . ?
C27 C28 C29 F292 124.9(12) . . . . ?
C27 C28 C29 F293 -2.4(14) . . . . ?
C27 C28 C29 F294 -42.8(14) . . . . ?
C27 C28 C29 F295 -165.5(12) . . . . ?
C27 C28 C29 F296 70.3(15) . . . . ?
F254 C25 C26 O6 -21.9(17) . . . . ?
F254 C25 C26 C27 161.1(17) . . . . ?
F255 C25 C26 O6 103.1(16) . . . . ?
F255 C25 C26 C27 -74.0(16) . . . . ?
F256 C25 C26 O6 -144.8(10) . . . . ?
F256 C25 C26 C27 38.2(10) . . . . ?
